data_4083161
loop_
_publ_author_name
'Hupf, Emanuel'
'Lork, Enno'
'Mebs, Stefan'
'Beckmann, Jens'

_publ_section_title
;
 Intramolecularly Coordinated
 (6-(Diphenylphosphino)acenaphth-5-yl)stannanes. Repulsion vs Attraction
 of P- and Sn-Containing Substituents in theperiPositions
;
_journal_issue 10
_journal_name_full Organometallics
_journal_page_first 2409
_journal_paper_doi 10.1021/om500133a
_journal_volume 33
_journal_year 2014
_chemical_formula_moiety 'C48 H36 Cl2 P2 Sn'
_chemical_formula_sum 'C48 H36 Cl2 P2 Sn'
_chemical_formula_weight 864.30
_chemical_name_systematic
;
 ?
;
_space_group_crystal_system monoclinic
_space_group_IT_number 15
_space_group_name_Hall '-C 2yc'
_space_group_name_H-M_alt 'C 1 2/c 1'
_symmetry_space_group_name_Hall '-C 2yc'
_symmetry_space_group_name_H-M 'C 1 2/c 1'
_atom_sites_solution_hydrogens geom
_atom_sites_solution_primary iterative
_audit_creation_date 2013-08-29
_audit_creation_method
;
  Olex2 1.2
  (compiled Apr 23 2013 17:54:37, GUI svn.r4466)
;
_cell_angle_alpha 90
_cell_angle_beta 99.95(8)
_cell_angle_gamma 90
_cell_formula_units_Z 4
_cell_length_a 13.628(8)
_cell_length_b 16.015(8)
_cell_length_c 17.472(11)
_cell_measurement_reflns_used 40
_cell_measurement_temperature 173
_cell_measurement_theta_max 12.46
_cell_measurement_theta_min 2.77
_cell_volume 3756(4)
_computing_cell_refinement 'Siemens XSCANS'
_computing_data_collection 'Siemens XSCANS'
_computing_data_reduction 'Siemens XSCANS'
_computing_molecular_graphics
;
O. V. Dolomanov, L. J. Bourhis, R. J. Gildea, J. A. K. Howard and H. Puschmann,
OLEX2: a complete structure solution, refinement and analysis program.
J. Appl. Cryst. (2009). 42, 339-341.
;
_computing_publication_material
;
O. V. Dolomanov, L. J. Bourhis, R. J. Gildea, J. A. K. Howard and H. Puschmann,
OLEX2: a complete structure solution, refinement and analysis program.
J. Appl. Cryst. (2009). 42, 339-341.
;
_computing_structure_refinement
;
SHELXL, G.M. Sheldrick, Acta Cryst.
(2008). A64, 112-122
;
_computing_structure_solution
;
olex2.solve (L.J. Bourhis, O.V. Dolomanov, R.J. Gildea, J.A.K. Howard,
H. Puschmann, in preparation, 2011)
;
_diffrn_ambient_temperature 173
_diffrn_measured_fraction_theta_full 0.999
_diffrn_measured_fraction_theta_max 0.998
_diffrn_measurement_device_type 'Siemens P4'
_diffrn_measurement_method '2\q/\w scans'
_diffrn_radiation_monochromator graphite
_diffrn_radiation_type MoK\a
_diffrn_radiation_wavelength 0.71073
_diffrn_reflns_av_R_equivalents 0.0351
_diffrn_reflns_av_unetI/netI 0.0547
_diffrn_reflns_Laue_measured_fraction_full 0.999
_diffrn_reflns_Laue_measured_fraction_max 0.998
_diffrn_reflns_limit_h_max 17
_diffrn_reflns_limit_h_min -14
_diffrn_reflns_limit_k_max 14
_diffrn_reflns_limit_k_min -20
_diffrn_reflns_limit_l_max 22
_diffrn_reflns_limit_l_min -22
_diffrn_reflns_number 10009
_diffrn_reflns_point_group_measured_fraction_full 0.999
_diffrn_reflns_point_group_measured_fraction_max 0.998
_diffrn_reflns_theta_full 25.242
_diffrn_reflns_theta_max 27.507
_diffrn_reflns_theta_min 2.544
_diffrn_source 'normal-focus sealed tube'
_diffrn_standards_interval_count 197
_diffrn_standards_number 3
_exptl_absorpt_coefficient_mu 0.944
_exptl_absorpt_correction_T_max 0.794
_exptl_absorpt_correction_T_min 0.397
_exptl_absorpt_correction_type refdelf
_exptl_absorpt_process_details 'Walker & Stuart, Acta Cyst A, 1983'
_exptl_crystal_colour colourless
_exptl_crystal_colour_primary colourless
_exptl_crystal_density_diffrn 1.528
_exptl_crystal_F_000 1752
_exptl_crystal_size_max 0.9
_exptl_crystal_size_mid 0.5
_exptl_crystal_size_min 0.3
_refine_diff_density_max 0.636
_refine_diff_density_min -0.851
_refine_diff_density_rms 0.086
_refine_ls_extinction_method none
_refine_ls_goodness_of_fit_ref 1.032
_refine_ls_hydrogen_treatment constr
_refine_ls_matrix_type full
_refine_ls_number_parameters 240
_refine_ls_number_reflns 4326
_refine_ls_number_restraints 0
_refine_ls_restrained_S_all 1.032
_refine_ls_R_factor_all 0.0499
_refine_ls_R_factor_gt 0.0354
_refine_ls_shift/su_max 0.000
_refine_ls_shift/su_mean 0.000
_refine_ls_structure_factor_coef Fsqd
_refine_ls_weighting_details 'w=1/[\s^2^(Fo^2^)+(0.0334P)^2^+3.6348P] where P=(Fo^2^+2Fc^2^)/3'
_refine_ls_weighting_scheme calc
_refine_ls_wR_factor_gt 0.0785
_refine_ls_wR_factor_ref 0.0831
_reflns_Friedel_coverage 0.000
_reflns_number_gt 3546
_reflns_number_total 4326
_reflns_threshold_expression 'I > 2\s(I)'
_cod_data_source_file om500133a_si_002.cif
_cod_data_source_block 6
_cod_depositor_comments 'Adding full bibliography for 4083156--4083163.cif.'
_cod_database_code 4083161
_olex2_refinement_description
;
1. Fixed Uiso
 At 1.2 times of:
  All C(H) groups, All C(H,H) groups
2.a Secondary CH2 refined with riding coordinates:
 C1(H1A,H1B), C2(H2A,H2B)
2.b Aromatic/amide H refined with riding coordinates:
 C11(H11), C12(H12), C16(H16), C17(H17), C21(H21), C22(H22), C23(H23),
 C24(H24), C25(H25), C31(H31), C32(H32), C33(H33), C34(H34), C35(H35)
;

loop_
_space_group_symop_operation_xyz
'x, y, z'
'-x, y, -z+1/2'
'x+1/2, y+1/2, z'
'-x+1/2, y+1/2, -z+1/2'
'-x, -y, -z'
'x, -y, z-1/2'
'-x+1/2, -y+1/2, -z'
'x+1/2, -y+1/2, z-1/2'

loop_
_atom_site_label
_atom_site_type_symbol
_atom_site_fract_x
_atom_site_fract_y
_atom_site_fract_z
_atom_site_U_iso_or_equiv
_atom_site_adp_type
_atom_site_occupancy
_atom_site_site_symmetry_order
_atom_site_calc_flag
_atom_site_refinement_flags_posn
_atom_site_refinement_flags_adp
_atom_site_refinement_flags_occupancy
Sn1 Sn 0.5000 0.31678(2) 0.7500 0.01871(9) Uani 1 2 d S T P
Cl1 Cl 0.40837(5) 0.20860(5) 0.80659(4) 0.02786(16) Uani 1 1 d . . .
P1 P 0.35178(5) 0.41988(5) 0.80746(4) 0.01983(16) Uani 1 1 d . . .
C1 C 0.1644(2) 0.3775(2) 0.44611(17) 0.0303(7) Uani 1 1 d . . .
H1A H 0.1493 0.3278 0.4125 0.036 Uiso 1 1 calc R U .
H1B H 0.1763 0.4257 0.4134 0.036 Uiso 1 1 calc R U .
C2 C 0.0783(2) 0.3960(2) 0.49039(18) 0.0350(8) Uani 1 1 d . . .
H2A H 0.0437 0.4483 0.4714 0.042 Uiso 1 1 calc R U .
H2B H 0.0294 0.3497 0.4838 0.042 Uiso 1 1 calc R U .
C10 C 0.3938(2) 0.34856(17) 0.64882(15) 0.0191(5) Uani 1 1 d . . .
C11 C 0.4180(2) 0.33098(18) 0.57668(16) 0.0250(6) Uani 1 1 d . . .
H11 H 0.4837 0.3126 0.5745 0.030 Uiso 1 1 calc R U .
C12 C 0.3496(2) 0.33907(19) 0.50580(16) 0.0272(7) Uani 1 1 d . . .
H12 H 0.3701 0.3289 0.4574 0.033 Uiso 1 1 calc R U .
C13 C 0.2542(2) 0.36177(18) 0.50893(16) 0.0240(6) Uani 1 1 d . . .
C14 C 0.2281(2) 0.37991(17) 0.58171(16) 0.0218(6) Uani 1 1 d . . .
C15 C 0.1274(2) 0.40456(19) 0.57522(17) 0.0264(6) Uani 1 1 d . . .
C16 C 0.0928(2) 0.4296(2) 0.64036(18) 0.0290(7) Uani 1 1 d . . .
H16 H 0.0250 0.4449 0.6378 0.035 Uiso 1 1 calc R U .
C17 C 0.1603(2) 0.43221(19) 0.71202(17) 0.0266(6) Uani 1 1 d . . .
H17 H 0.1364 0.4514 0.7569 0.032 Uiso 1 1 calc R U .
C18 C 0.2590(2) 0.40828(18) 0.71991(16) 0.0215(6) Uani 1 1 d . . .
C19 C 0.2960(2) 0.37764(17) 0.65262(15) 0.0188(5) Uani 1 1 d . . .
C20 C 0.2875(2) 0.40026(18) 0.88919(16) 0.0210(6) Uani 1 1 d . . .
C21 C 0.2111(2) 0.3408(2) 0.88457(18) 0.0294(7) Uani 1 1 d . . .
H21 H 0.1894 0.3115 0.8374 0.035 Uiso 1 1 calc R U .
C22 C 0.1676(2) 0.3253(2) 0.94874(19) 0.0355(8) Uani 1 1 d . . .
H22 H 0.1154 0.2853 0.9450 0.043 Uiso 1 1 calc R U .
C23 C 0.1980(2) 0.3665(2) 1.01852(18) 0.0318(7) Uani 1 1 d . . .
H23 H 0.1671 0.3553 1.0622 0.038 Uiso 1 1 calc R U .
C24 C 0.2740(2) 0.42410(19) 1.02346(17) 0.0281(7) Uani 1 1 d . . .
H24 H 0.2960 0.4526 1.0710 0.034 Uiso 1 1 calc R U .
C25 C 0.3183(2) 0.44080(19) 0.95943(17) 0.0258(6) Uani 1 1 d . . .
H25 H 0.3707 0.4806 0.9637 0.031 Uiso 1 1 calc R U .
C30 C 0.3798(2) 0.53165(18) 0.81318(15) 0.0211(6) Uani 1 1 d . . .
C31 C 0.3114(2) 0.59430(19) 0.78719(16) 0.0254(6) Uani 1 1 d . . .
H31 H 0.2448 0.5800 0.7652 0.031 Uiso 1 1 calc R U .
C32 C 0.3396(2) 0.67731(19) 0.79313(18) 0.0286(6) Uani 1 1 d . . .
H32 H 0.2924 0.7197 0.7753 0.034 Uiso 1 1 calc R U .
C33 C 0.4365(2) 0.69901(19) 0.82496(18) 0.0296(7) Uani 1 1 d . . .
H33 H 0.4554 0.7561 0.8290 0.035 Uiso 1 1 calc R U .
C34 C 0.5056(2) 0.63768(19) 0.85081(18) 0.0278(6) Uani 1 1 d . . .
H34 H 0.5723 0.6525 0.8720 0.033 Uiso 1 1 calc R U .
C35 C 0.4775(2) 0.55453(19) 0.84573(16) 0.0250(6) Uani 1 1 d . . .
H35 H 0.5248 0.5125 0.8645 0.030 Uiso 1 1 calc R U .

loop_
_atom_site_aniso_label
_atom_site_aniso_U_11
_atom_site_aniso_U_22
_atom_site_aniso_U_33
_atom_site_aniso_U_23
_atom_site_aniso_U_13
_atom_site_aniso_U_12
Sn1 0.01831(14) 0.01915(15) 0.01853(13) 0.000 0.00276(9) 0.000
Cl1 0.0266(4) 0.0267(4) 0.0305(4) 0.0059(3) 0.0057(3) -0.0069(3)
P1 0.0191(4) 0.0213(4) 0.0192(3) -0.0017(3) 0.0036(3) 0.0016(3)
C1 0.0339(17) 0.0333(18) 0.0209(14) 0.0051(13) -0.0029(12) -0.0034(13)
C2 0.0309(18) 0.045(2) 0.0258(16) 0.0021(14) -0.0051(13) 0.0086(14)
C10 0.0215(13) 0.0186(13) 0.0169(12) 0.0015(10) 0.0024(10) -0.0021(10)
C11 0.0238(14) 0.0291(17) 0.0226(14) -0.0008(12) 0.0053(11) 0.0002(11)
C12 0.0337(17) 0.0306(17) 0.0176(13) 0.0014(12) 0.0055(12) 0.0002(12)
C13 0.0295(16) 0.0217(15) 0.0199(13) 0.0016(11) 0.0016(11) -0.0036(11)
C14 0.0229(14) 0.0202(15) 0.0211(13) 0.0025(11) 0.0001(11) -0.0021(11)
C15 0.0248(15) 0.0257(16) 0.0266(15) 0.0033(12) -0.0018(12) 0.0011(11)
C16 0.0220(15) 0.0337(18) 0.0307(16) 0.0025(14) 0.0025(12) 0.0038(12)
C17 0.0242(15) 0.0289(17) 0.0274(15) -0.0007(13) 0.0065(12) 0.0013(12)
C18 0.0223(14) 0.0205(15) 0.0216(13) -0.0012(11) 0.0036(11) -0.0003(10)
C19 0.0201(13) 0.0160(14) 0.0202(13) 0.0010(11) 0.0033(10) -0.0029(10)
C20 0.0217(14) 0.0199(14) 0.0217(13) -0.0004(11) 0.0047(11) 0.0036(11)
C21 0.0323(17) 0.0323(18) 0.0239(15) -0.0062(13) 0.0058(12) -0.0066(13)
C22 0.0316(17) 0.040(2) 0.0375(17) -0.0016(16) 0.0132(14) -0.0093(14)
C23 0.0324(17) 0.039(2) 0.0270(16) 0.0048(14) 0.0125(14) 0.0039(13)
C24 0.0357(17) 0.0264(17) 0.0221(14) -0.0025(12) 0.0044(12) 0.0046(13)
C25 0.0281(16) 0.0242(16) 0.0256(14) -0.0005(12) 0.0056(12) 0.0001(12)
C30 0.0230(14) 0.0224(15) 0.0185(13) -0.0006(11) 0.0051(11) 0.0004(10)
C31 0.0250(15) 0.0276(16) 0.0242(14) 0.0005(12) 0.0054(12) 0.0031(12)
C32 0.0329(16) 0.0232(16) 0.0305(15) 0.0037(13) 0.0073(12) 0.0086(13)
C33 0.0390(18) 0.0231(17) 0.0280(15) -0.0003(12) 0.0097(13) -0.0028(12)
C34 0.0256(15) 0.0266(17) 0.0320(16) -0.0027(13) 0.0071(13) -0.0038(12)
C35 0.0233(15) 0.0271(16) 0.0245(14) -0.0008(12) 0.0032(11) 0.0022(11)

loop_
_atom_type_symbol
_atom_type_description
_atom_type_scat_dispersion_real
_atom_type_scat_dispersion_imag
_atom_type_scat_source
C C 0.0033 0.0016 'International Tables Vol C Tables 4.2.6.8 and 6.1.1.4'
H H 0.0000 0.0000 'International Tables Vol C Tables 4.2.6.8 and 6.1.1.4'
Cl Cl 0.1484 0.1585 'International Tables Vol C Tables 4.2.6.8 and 6.1.1.4'
P P 0.1023 0.0942 'International Tables Vol C Tables 4.2.6.8 and 6.1.1.4'
Sn Sn -0.6537 1.4246 'International Tables Vol C Tables 4.2.6.8 and 6.1.1.4'

loop_
_geom_angle_atom_site_label_1
_geom_angle_atom_site_label_2
_geom_angle_atom_site_label_3
_geom_angle
_geom_angle_site_symmetry_1
_geom_angle_site_symmetry_3
Cl1 Sn1 Cl1 89.64(6) 2_656 .
Cl1 Sn1 P1 166.75(3) 2_656 .
Cl1 Sn1 P1 80.17(5) . .
Cl1 Sn1 P1 166.75(3) . 2_656
Cl1 Sn1 P1 80.17(5) 2_656 2_656
P1 Sn1 P1 111.08(5) 2_656 .
C10 Sn1 Cl1 98.87(8) . 2_656
C10 Sn1 Cl1 98.87(9) 2_656 .
C10 Sn1 Cl1 100.52(8) 2_656 2_656
C10 Sn1 Cl1 100.52(8) . .
C10 Sn1 P1 89.48(9) 2_656 .
C10 Sn1 P1 74.95(9) . .
C10 Sn1 P1 74.95(9) 2_656 2_656
C10 Sn1 P1 89.48(9) . 2_656
C10 Sn1 C10 152.54(15) . 2_656
C18 P1 Sn1 94.28(10) . .
C18 P1 C20 106.43(14) . .
C18 P1 C30 104.72(13) . .
C20 P1 Sn1 128.71(10) . .
C20 P1 C30 104.43(13) . .
C30 P1 Sn1 114.98(9) . .
C13 C1 C2 104.9(2) . .
C15 C2 C1 105.2(3) . .
C11 C10 Sn1 118.0(2) . .
C11 C10 C19 118.7(3) . .
C19 C10 Sn1 122.9(2) . .
C10 C11 C12 123.4(3) . .
C13 C12 C11 118.5(3) . .
C12 C13 C1 132.3(3) . .
C12 C13 C14 118.9(3) . .
C14 C13 C1 108.7(3) . .
C13 C14 C15 112.2(3) . .
C13 C14 C19 123.8(3) . .
C15 C14 C19 123.9(3) . .
C14 C15 C2 108.1(3) . .
C16 C15 C2 132.9(3) . .
C16 C15 C14 119.1(3) . .
C15 C16 C17 118.6(3) . .
C18 C17 C16 123.4(3) . .
C17 C18 P1 125.4(2) . .
C17 C18 C19 118.9(3) . .
C19 C18 P1 115.5(2) . .
C10 C19 C18 127.7(3) . .
C14 C19 C10 116.4(3) . .
C14 C19 C18 115.9(2) . .
C21 C20 P1 121.5(2) . .
C25 C20 P1 119.9(2) . .
C25 C20 C21 118.4(3) . .
C22 C21 C20 119.7(3) . .
C21 C22 C23 121.6(3) . .
C24 C23 C22 118.8(3) . .
C23 C24 C25 120.4(3) . .
C24 C25 C20 121.1(3) . .
C31 C30 P1 124.5(2) . .
C31 C30 C35 118.6(3) . .
C35 C30 P1 116.9(2) . .
C32 C31 C30 120.4(3) . .
C31 C32 C33 120.3(3) . .
C34 C33 C32 120.1(3) . .
C33 C34 C35 119.8(3) . .
C34 C35 C30 120.7(3) . .

loop_
_geom_bond_atom_site_label_1
_geom_bond_atom_site_label_2
_geom_bond_distance
_geom_bond_site_symmetry_2
Sn1 Cl1 2.4424(13) 2_656
Sn1 Cl1 2.4424(13) .
Sn1 P1 2.9182(16) 2_656
Sn1 P1 2.9182(16) .
Sn1 C10 2.144(3) .
Sn1 C10 2.144(3) 2_656
P1 C18 1.818(3) .
P1 C20 1.826(3) .
P1 C30 1.829(3) .
C1 C2 1.541(5) .
C1 C13 1.517(4) .
C2 C15 1.523(4) .
C10 C11 1.386(4) .
C10 C19 1.424(4) .
C11 C12 1.421(4) .
C12 C13 1.360(4) .
C13 C14 1.409(4) .
C14 C15 1.413(4) .
C14 C19 1.413(4) .
C15 C16 1.366(4) .
C16 C17 1.421(4) .
C17 C18 1.382(4) .
C18 C19 1.443(4) .
C20 C21 1.403(4) .
C20 C25 1.388(4) .
C21 C22 1.379(4) .
C22 C23 1.386(5) .
C23 C24 1.377(5) .
C24 C25 1.387(4) .
C30 C31 1.391(4) .
C30 C35 1.403(4) .
C31 C32 1.383(4) .
C32 C33 1.385(4) .
C33 C34 1.382(4) .
C34 C35 1.384(4) .
